data_1507329
loop_
_publ_author_name
'Armstrong, Alan'
'Scutt, James N.'

_publ_section_title
;
 Stereocontrolled synthesis of 3-(trans-2-aminocyclopropyl)alanine, a key
 component of belactosin A.
;
_journal_issue 13
_journal_name_full 'Organic letters'
_journal_page_first 2331
_journal_page_last 2334
_journal_paper_doi 10.1021/ol0346887
_journal_volume 5
_journal_year 2003
_chemical_formula_sum 'C33 H44 N2 O6'
_chemical_formula_weight 564.70
_chemical_name_systematic
; 
 ? 
;
_space_group_IT_number 4
_symmetry_cell_setting monoclinic
_symmetry_space_group_name_Hall 'P 2yb'
_symmetry_space_group_name_H-M 'P 1 21 1'
_atom_sites_solution_hydrogens geom
_atom_sites_solution_primary direct
_atom_sites_solution_secondary difmap
_audit_creation_method SHELXL-97
_cell_angle_alpha 90.00
_cell_angle_beta 104.975(5)
_cell_angle_gamma 90.00
_cell_formula_units_Z 2
_cell_length_a 11.8756(11)
_cell_length_b 7.0112(5)
_cell_length_c 20.7657(10)
_cell_measurement_reflns_used 23
_cell_measurement_temperature 293(2)
_cell_measurement_theta_max 24.90
_cell_measurement_theta_min 11.07
_cell_volume 1670.3(2)
_computing_cell_refinement 'Bruker XSCANS'
_computing_data_collection 'Bruker XSCANS'
_computing_data_reduction 'Bruker SHELXTL'
_computing_molecular_graphics 'Bruker SHELXTL'
_computing_publication_material 'Bruker SHELXTL'
_computing_structure_refinement 'SHELXL-97 (Sheldrick, 1997)'
_computing_structure_solution 'SHELXS-97 (Sheldrick, 1990)'
_diffrn_ambient_temperature 293(2)
_diffrn_measured_fraction_theta_full 0.998
_diffrn_measured_fraction_theta_max 0.998
_diffrn_measurement_device_type 'Bruker P4'
_diffrn_measurement_method '\w scans'
_diffrn_radiation_monochromator graphite
_diffrn_radiation_source 'fine-focus sealed tube'
_diffrn_radiation_type CuK\a
_diffrn_radiation_wavelength 1.54178
_diffrn_reflns_av_R_equivalents 0.0341
_diffrn_reflns_av_sigmaI/netI 0.0358
_diffrn_reflns_limit_h_max 14
_diffrn_reflns_limit_h_min 0
_diffrn_reflns_limit_k_max 0
_diffrn_reflns_limit_k_min -8
_diffrn_reflns_limit_l_max 23
_diffrn_reflns_limit_l_min -24
_diffrn_reflns_number 3325
_diffrn_reflns_theta_full 65.98
_diffrn_reflns_theta_max 65.98
_diffrn_reflns_theta_min 2.20
_diffrn_standards_interval_count 97
_diffrn_standards_number 3
_exptl_absorpt_coefficient_mu 0.619
_exptl_absorpt_correction_type none
_exptl_crystal_colour Colourless
_exptl_crystal_density_diffrn 1.123
_exptl_crystal_density_method 'not measured'
_exptl_crystal_description needles
_exptl_crystal_F_000 608
_exptl_crystal_size_max 0.80
_exptl_crystal_size_mid 0.17
_exptl_crystal_size_min 0.13
_refine_diff_density_max 0.193
_refine_diff_density_min -0.167
_refine_diff_density_rms 0.033
_refine_ls_abs_structure_details 'Flack H D (1983), Acta Cryst. A39, 876-881'
_refine_ls_abs_structure_Flack 0.2(4)
_refine_ls_extinction_coef 0.022(2)
_refine_ls_extinction_expression Fc^*^=kFc[1+0.001xFc^2^\l^3^/sin(2\q)]^-1/4^
_refine_ls_extinction_method SHELXL
_refine_ls_goodness_of_fit_ref 1.064
_refine_ls_hydrogen_treatment mixed
_refine_ls_matrix_type full
_refine_ls_number_parameters 422
_refine_ls_number_reflns 3164
_refine_ls_number_restraints 644
_refine_ls_restrained_S_all 1.231
_refine_ls_R_factor_all 0.0572
_refine_ls_R_factor_gt 0.0510
_refine_ls_shift/su_max 0.000
_refine_ls_shift/su_mean 0.000
_refine_ls_structure_factor_coef Fsqd
_refine_ls_weighting_details 'calc w=1/[\s^2^(Fo^2^)+(0.0913P)^2^+0.1016P] where P=(Fo^2^+2Fc^2^)/3'
_refine_ls_weighting_scheme calc
_refine_ls_wR_factor_gt 0.1403
_refine_ls_wR_factor_ref 0.1456
_reflns_number_gt 2838
_reflns_number_total 3164
_reflns_threshold_expression >2sigma(I)
_cod_data_source_file ol0346887si20030424_093044.cif
_cod_data_source_block AA0303
_cod_depositor_comments
;
The following automatic conversions were performed:

'_symmetry_cell_setting' value 'Monoclinic' changed to 'monoclinic'
according to /home/saulius/struct/CIF-dictionaries/cif_core.dic
dictionary named 'cif_core.dic' version 2.4.1 from 2010-06-29.

Automatic conversion script
Id: cif_fix_values 1715 2011-07-08 13:25:40Z adriana 
;
_cod_original_sg_symbol_H-M P2(1)
_cod_database_code 1507329

loop_
_symmetry_equiv_pos_as_xyz
'x, y, z'
'-x, y+1/2, -z'

loop_
_atom_site_label
_atom_site_type_symbol
_atom_site_fract_x
_atom_site_fract_y
_atom_site_fract_z
_atom_site_U_iso_or_equiv
_atom_site_adp_type
_atom_site_occupancy
_atom_site_symmetry_multiplicity
_atom_site_calc_flag
_atom_site_refinement_flags
_atom_site_disorder_assembly
_atom_site_disorder_group
N1 N 1.1851(3) -0.2300(5) 0.28275(14) 0.0615(8) Uani 1 1 d . A .
C2 C 1.1348(3) -0.0410(6) 0.27139(18) 0.0617(9) Uani 1 1 d . . .
H2A H 1.1833 0.0554 0.2573 0.074 Uiso 1 1 calc R . .
C3 C 1.0597(4) 0.0304(8) 0.31407(19) 0.0745(11) Uani 1 1 d . . .
H3A H 1.0652 0.1644 0.3261 0.089 Uiso 1 1 calc R . .
H3B H 1.0457 -0.0545 0.3480 0.089 Uiso 1 1 calc R . .
C4 C 1.0056(3) -0.0199(7) 0.24252(17) 0.0615(9) Uani 1 1 d . . .
H4A H 0.9615 -0.1396 0.2354 0.074 Uiso 1 1 calc R . .
C5 C 0.9612(3) 0.1326(7) 0.19110(17) 0.0615(9) Uani 1 1 d . . .
H5A H 0.9507 0.0782 0.1470 0.074 Uiso 1 1 calc R . .
H5B H 1.0191 0.2329 0.1964 0.074 Uiso 1 1 calc R . .
C6 C 0.8452(3) 0.2195(6) 0.19662(16) 0.0558(8) Uani 1 1 d . B .
H6A H 0.7921 0.1165 0.2012 0.067 Uiso 1 1 calc R . .
C7 C 1.2010(5) -0.3360(8) 0.2286(2) 0.0779(13) Uani 1 1 d D . .
O7 O 1.2754(7) -0.4617(11) 0.2330(2) 0.127(3) Uani 0.769(9) 1 d PDU A 1
O8 O 1.1459(5) -0.2576(10) 0.17197(17) 0.0748(14) Uani 0.769(9) 1 d PD A 1
C9 C 1.1665(5) -0.3146(11) 0.1078(4) 0.078(6) Uani 0.769(9) 1 d PD A 1
C10 C 1.0864(7) -0.1829(16) 0.0597(3) 0.112(3) Uani 0.769(9) 1 d PDU A 1
H10A H 1.1036 -0.0532 0.0736 0.169 Uiso 0.769(9) 1 calc PR A 1
H10B H 1.0070 -0.2113 0.0590 0.169 Uiso 0.769(9) 1 calc PR A 1
H10C H 1.0975 -0.2002 0.0159 0.169 Uiso 0.769(9) 1 calc PR A 1
C11 C 1.1266(12) -0.5214(15) 0.0926(4) 0.149(5) Uani 0.769(9) 1 d PDU A 1
H11A H 1.1700 -0.6032 0.1273 0.223 Uiso 0.769(9) 1 calc PR A 1
H11B H 1.1396 -0.5591 0.0507 0.223 Uiso 0.769(9) 1 calc PR A 1
H11C H 1.0450 -0.5313 0.0904 0.223 Uiso 0.769(9) 1 calc PR A 1
C12 C 1.2891(5) -0.2909(19) 0.1072(3) 0.117(4) Uani 0.769(9) 1 d PDU A 1
H12A H 1.3103 -0.1588 0.1135 0.176 Uiso 0.769(9) 1 calc PR A 1
H12B H 1.2994 -0.3334 0.0651 0.176 Uiso 0.769(9) 1 calc PR A 1
H12C H 1.3376 -0.3651 0.1425 0.176 Uiso 0.769(9) 1 calc PR A 1
O7' O 1.1795(15) -0.508(2) 0.2267(8) 0.085(5) Uiso 0.231(9) 1 d PD A 2
O8' O 1.1910(17) -0.230(3) 0.1814(9) 0.075(5) Uiso 0.231(9) 1 d PD A 2
C9' C 1.1705(15) -0.310(2) 0.1127(12) 0.10(3) Uiso 0.231(9) 1 d PD A 2
C10' C 1.199(3) -0.130(3) 0.082(2) 0.18(2) Uiso 0.231(9) 1 d PD A 2
H10D H 1.2306 -0.0387 0.1167 0.270 Uiso 0.231(9) 1 calc PR A 2
H10E H 1.1297 -0.0786 0.0527 0.270 Uiso 0.231(9) 1 calc PR A 2
H10F H 1.2556 -0.1554 0.0575 0.270 Uiso 0.231(9) 1 calc PR A 2
C11' C 1.0481(16) -0.378(6) 0.083(2) 0.165(17) Uiso 0.231(9) 1 d PD A 2
H11D H 0.9951 -0.2728 0.0790 0.247 Uiso 0.231(9) 1 calc PR A 2
H11E H 1.0283 -0.4748 0.1105 0.247 Uiso 0.231(9) 1 calc PR A 2
H11F H 1.0426 -0.4299 0.0391 0.247 Uiso 0.231(9) 1 calc PR A 2
C12' C 1.259(3) -0.464(4) 0.114(2) 0.155(16) Uiso 0.231(9) 1 d PD A 2
H12D H 1.3347 -0.4080 0.1207 0.232 Uiso 0.231(9) 1 calc PR A 2
H12E H 1.2391 -0.5337 0.0732 0.232 Uiso 0.231(9) 1 calc PR A 2
H12F H 1.2597 -0.5497 0.1507 0.232 Uiso 0.231(9) 1 calc PR A 2
C13 C 1.2497(3) -0.2745(6) 0.34852(17) 0.0591(8) Uani 1 1 d D . .
O13 O 1.2813(7) -0.1518(8) 0.3904(2) 0.0853(17) Uani 0.821(12) 1 d PD A 1
O14 O 1.2669(4) -0.4572(6) 0.3576(2) 0.0646(12) Uani 0.821(12) 1 d PD A 1
C15 C 1.3583(4) -0.5309(7) 0.4151(3) 0.059(2) Uani 0.821(12) 1 d PDU A 1
C16 C 1.3524(8) -0.7411(9) 0.4015(4) 0.109(3) Uani 0.821(12) 1 d PD A 1
H16A H 1.2908 -0.7962 0.4176 0.163 Uiso 0.821(12) 1 calc PR A 1
H16B H 1.4252 -0.7991 0.4239 0.163 Uiso 0.821(12) 1 calc PR A 1
H16C H 1.3373 -0.7628 0.3544 0.163 Uiso 0.821(12) 1 calc PR A 1
C17 C 1.4733(4) -0.4463(12) 0.4183(4) 0.089(2) Uani 0.821(12) 1 d PD A 1
H17A H 1.4762 -0.3191 0.4358 0.134 Uiso 0.821(12) 1 calc PR A 1
H17B H 1.4855 -0.4425 0.3744 0.134 Uiso 0.821(12) 1 calc PR A 1
H17C H 1.5330 -0.5223 0.4469 0.134 Uiso 0.821(12) 1 calc PR A 1
C18 C 1.3214(6) -0.4886(13) 0.4797(3) 0.091(2) Uani 0.821(12) 1 d PD A 1
H18A H 1.2926 -0.3603 0.4783 0.137 Uiso 0.821(12) 1 calc PR A 1
H18B H 1.3874 -0.5032 0.5174 0.137 Uiso 0.821(12) 1 calc PR A 1
H18C H 1.2612 -0.5760 0.4835 0.137 Uiso 0.821(12) 1 calc PR A 1
O13' O 1.2371(17) -0.194(3) 0.3942(10) 0.060(5) Uiso 0.179(12) 1 d PD A 2
O14' O 1.3098(18) -0.429(3) 0.3455(8) 0.061(5) Uiso 0.179(12) 1 d PD A 2
C15' C 1.3608(18) -0.528(3) 0.4101(11) 0.11(2) Uiso 0.179(12) 1 d PDU A 2
C16' C 1.416(2) -0.687(4) 0.3804(13) 0.089(9) Uiso 0.179(12) 1 d PD A 2
H16D H 1.4218 -0.6505 0.3368 0.133 Uiso 0.179(12) 1 calc PR A 2
H16E H 1.3687 -0.7998 0.3769 0.133 Uiso 0.179(12) 1 calc PR A 2
H16F H 1.4923 -0.7129 0.4084 0.133 Uiso 0.179(12) 1 calc PR A 2
C17' C 1.453(2) -0.397(4) 0.4495(16) 0.104(12) Uiso 0.179(12) 1 d PD A 2
H17D H 1.4172 -0.2887 0.4641 0.155 Uiso 0.179(12) 1 calc PR A 2
H17E H 1.5022 -0.3551 0.4219 0.155 Uiso 0.179(12) 1 calc PR A 2
H17F H 1.4997 -0.4638 0.4875 0.155 Uiso 0.179(12) 1 calc PR A 2
C18' C 1.276(2) -0.598(4) 0.4474(15) 0.091(9) Uiso 0.179(12) 1 d PD A 2
H18D H 1.2428 -0.4906 0.4645 0.136 Uiso 0.179(12) 1 calc PR A 2
H18E H 1.3165 -0.6772 0.4838 0.136 Uiso 0.179(12) 1 calc PR A 2
H18F H 1.2158 -0.6699 0.4179 0.136 Uiso 0.179(12) 1 calc PR A 2
N19 N 0.8695(2) 0.3376(5) 0.25642(13) 0.0544(7) Uani 1 1 d . . .
C20 C 0.8120(3) 0.3132(5) 0.30022(15) 0.0509(7) Uani 1 1 d . . .
C21 C 0.9491(2) 0.5391(4) 0.37466(11) 0.0638(9) Uani 1 1 d G . .
H21A H 0.9911 0.5459 0.3426 0.077 Uiso 1 1 calc R . .
C22 C 0.9854(2) 0.6426(4) 0.43348(13) 0.0756(11) Uani 1 1 d G . .
H22A H 1.0517 0.7186 0.4408 0.091 Uiso 1 1 calc R . .
C23 C 0.9227(3) 0.6323(5) 0.48138(11) 0.0759(11) Uani 1 1 d G . .
H23A H 0.9470 0.7015 0.5207 0.091 Uiso 1 1 calc R . .
C24 C 0.8237(2) 0.5186(5) 0.47046(11) 0.0743(12) Uani 1 1 d G . .
H24A H 0.7817 0.5118 0.5025 0.089 Uiso 1 1 calc R . .
C25 C 0.78735(19) 0.4151(4) 0.41163(12) 0.0625(9) Uani 1 1 d G . .
H25A H 0.7211 0.3391 0.4043 0.075 Uiso 1 1 calc R . .
C26 C 0.8501(2) 0.4254(4) 0.36373(9) 0.0529(7) Uani 1 1 d G . .
C27 C 0.7291(2) 0.0009(4) 0.32447(16) 0.0813(12) Uani 1 1 d G . .
H27A H 0.8033 -0.0358 0.3486 0.098 Uiso 1 1 calc R . .
C28 C 0.6353(3) -0.1222(4) 0.3190(2) 0.1013(18) Uani 1 1 d G . .
H28A H 0.6468 -0.2412 0.3395 0.122 Uiso 1 1 calc R . .
C29 C 0.5244(3) -0.0675(6) 0.2830(2) 0.105(2) Uani 1 1 d G . .
H29A H 0.4617 -0.1498 0.2793 0.126 Uiso 1 1 calc R . .
C30 C 0.50730(19) 0.1103(7) 0.25240(19) 0.111(2) Uani 1 1 d G . .
H30A H 0.4331 0.1470 0.2283 0.133 Uiso 1 1 calc R . .
C31 C 0.6011(2) 0.2334(5) 0.25786(16) 0.0851(14) Uani 1 1 d G . .
H31A H 0.5896 0.3524 0.2374 0.102 Uiso 1 1 calc R . .
C32 C 0.71195(19) 0.1787(4) 0.29389(14) 0.0575(8) Uani 1 1 d G . .
C33 C 0.7900(3) 0.3342(7) 0.13469(17) 0.0632(9) Uani 1 1 d D . .
O33 O 0.7950(5) 0.2887(9) 0.07984(15) 0.1026(19) Uani 0.945(9) 1 d PD B 1
O34 O 0.7318(6) 0.4833(8) 0.14789(19) 0.064(3) Uani 0.945(9) 1 d PD B 1
C35 C 0.6639(4) 0.6108(7) 0.0953(2) 0.069(6) Uani 0.945(9) 1 d PD B 1
C36 C 0.6139(5) 0.7527(9) 0.1358(3) 0.0931(18) Uani 0.945(9) 1 d PDU B 1
H36A H 0.5644 0.6871 0.1585 0.140 Uiso 0.945(9) 1 calc PR B 1
H36B H 0.5693 0.8473 0.1066 0.140 Uiso 0.945(9) 1 calc PR B 1
H36C H 0.6764 0.8135 0.1680 0.140 Uiso 0.945(9) 1 calc PR B 1
C37 C 0.5680(5) 0.4981(10) 0.0496(3) 0.100(2) Uani 0.945(9) 1 d PDU B 1
H37A H 0.6012 0.4080 0.0249 0.149 Uiso 0.945(9) 1 calc PR B 1
H37B H 0.5172 0.5832 0.0191 0.149 Uiso 0.945(9) 1 calc PR B 1
H37C H 0.5243 0.4312 0.0754 0.149 Uiso 0.945(9) 1 calc PR B 1
C38 C 0.7421(6) 0.7098(11) 0.0596(4) 0.111(2) Uani 0.945(9) 1 d PDU B 1
H38A H 0.7735 0.6180 0.0347 0.166 Uiso 0.945(9) 1 calc PR B 1
H38B H 0.8047 0.7711 0.0916 0.166 Uiso 0.945(9) 1 calc PR B 1
H38C H 0.6982 0.8036 0.0298 0.166 Uiso 0.945(9) 1 calc PR B 1
O33' O 0.739(6) 0.234(9) 0.088(3) 0.075(17) Uiso 0.055(9) 1 d PD B 2
O34' O 0.741(9) 0.495(8) 0.149(3) 0.06(5) Uiso 0.055(9) 1 d PD B 2
C35' C 0.664(2) 0.610(4) 0.0953(15) 0.04(6) Uiso 0.055(9) 1 d PD B 2
C36' C 0.688(7) 0.810(4) 0.121(3) 0.076(19) Uiso 0.055(9) 1 d PDU B 2
H36D H 0.6448 0.8351 0.1532 0.114 Uiso 0.055(9) 1 calc PR B 2
H36E H 0.6659 0.8983 0.0849 0.114 Uiso 0.055(9) 1 calc PR B 2
H36F H 0.7702 0.8236 0.1420 0.114 Uiso 0.055(9) 1 calc PR B 2
C37' C 0.540(4) 0.554(14) 0.089(5) 0.13(3) Uiso 0.055(9) 1 d PDU B 2
H37D H 0.5215 0.4418 0.0616 0.201 Uiso 0.055(9) 1 calc PR B 2
H37E H 0.4892 0.6565 0.0680 0.201 Uiso 0.055(9) 1 calc PR B 2
H37F H 0.5284 0.5291 0.1320 0.201 Uiso 0.055(9) 1 calc PR B 2
C38' C 0.699(8) 0.582(12) 0.031(3) 0.10(2) Uiso 0.055(9) 1 d PDU B 2
H38D H 0.7143 0.4490 0.0259 0.145 Uiso 0.055(9) 1 calc PR B 2
H38E H 0.7679 0.6547 0.0325 0.145 Uiso 0.055(9) 1 calc PR B 2
H38F H 0.6368 0.6234 -0.0055 0.145 Uiso 0.055(9) 1 calc PR B 2

loop_
_atom_site_aniso_label
_atom_site_aniso_U_11
_atom_site_aniso_U_22
_atom_site_aniso_U_33
_atom_site_aniso_U_23
_atom_site_aniso_U_13
_atom_site_aniso_U_12
N1 0.0694(17) 0.0686(19) 0.0462(14) 0.0034(14) 0.0143(12) 0.0138(16)
C2 0.067(2) 0.064(2) 0.0557(17) 0.0033(16) 0.0185(15) 0.0102(18)
C3 0.086(3) 0.088(3) 0.0522(18) 0.002(2) 0.0223(17) 0.023(2)
C4 0.0638(18) 0.072(2) 0.0523(17) 0.0052(17) 0.0216(14) 0.0097(18)
C5 0.0654(19) 0.074(2) 0.0512(16) 0.0073(18) 0.0256(14) 0.0127(19)
C6 0.0579(17) 0.067(2) 0.0466(15) -0.0006(16) 0.0200(13) 0.0067(17)
C7 0.102(3) 0.081(3) 0.0494(19) 0.004(2) 0.0172(19) 0.025(3)
O7 0.171(6) 0.143(5) 0.069(2) 0.006(3) 0.034(3) 0.090(5)
O8 0.066(3) 0.121(4) 0.0381(17) 0.005(2) 0.0160(16) 0.028(3)
C9 0.070(6) 0.130(13) 0.040(3) -0.005(3) 0.026(3) 0.006(3)
C10 0.115(5) 0.171(8) 0.055(3) 0.019(4) 0.029(3) 0.045(5)
C11 0.214(12) 0.160(10) 0.073(4) -0.037(6) 0.037(6) -0.054(9)
C12 0.069(3) 0.210(11) 0.082(4) -0.006(6) 0.037(3) 0.000(5)
C13 0.0656(19) 0.065(2) 0.0467(16) 0.0052(16) 0.0145(14) 0.0066(17)
O13 0.114(5) 0.067(3) 0.062(2) -0.009(2) 0.000(3) 0.008(3)
O14 0.065(2) 0.062(2) 0.0579(19) 0.0067(16) -0.0008(17) -0.0026(17)
C15 0.056(3) 0.058(3) 0.054(3) 0.0085(19) -0.0011(17) 0.0030(19)
C16 0.143(7) 0.071(4) 0.092(4) 0.009(4) -0.005(4) 0.011(4)
C17 0.055(3) 0.116(5) 0.098(4) 0.023(4) 0.020(3) 0.001(3)
C18 0.086(4) 0.126(6) 0.069(3) 0.027(4) 0.031(3) 0.017(4)
N19 0.0551(14) 0.0652(17) 0.0462(13) -0.0006(13) 0.0191(11) 0.0018(14)
C20 0.0531(15) 0.0572(18) 0.0450(15) 0.0014(14) 0.0173(12) 0.0037(14)
C21 0.072(2) 0.066(2) 0.0577(18) -0.0050(18) 0.0243(16) -0.0075(19)
C22 0.085(3) 0.075(3) 0.068(2) -0.009(2) 0.0227(19) -0.011(2)
C23 0.095(3) 0.074(3) 0.0572(19) -0.016(2) 0.0177(19) 0.005(2)
C24 0.093(3) 0.084(3) 0.0519(17) -0.007(2) 0.0309(18) 0.015(2)
C25 0.0641(19) 0.076(2) 0.0544(17) -0.0036(18) 0.0276(15) 0.0032(18)
C26 0.0584(17) 0.0578(18) 0.0461(15) 0.0020(14) 0.0201(13) 0.0076(15)
C27 0.083(3) 0.074(3) 0.096(3) 0.017(3) 0.038(2) -0.002(2)
C28 0.119(4) 0.078(3) 0.125(4) 0.002(3) 0.066(4) -0.024(3)
C29 0.102(4) 0.121(5) 0.103(4) -0.016(4) 0.046(3) -0.050(4)
C30 0.066(3) 0.160(7) 0.103(4) 0.008(4) 0.016(3) -0.027(4)
C31 0.061(2) 0.108(4) 0.085(3) 0.015(3) 0.0172(19) -0.006(3)
C32 0.0598(18) 0.067(2) 0.0508(16) -0.0018(16) 0.0237(14) -0.0017(16)
C33 0.066(2) 0.076(2) 0.0499(17) 0.0007(18) 0.0192(14) 0.0175(19)
O33 0.137(4) 0.128(4) 0.0472(15) 0.0062(19) 0.0321(18) 0.063(3)
O34 0.065(3) 0.071(3) 0.056(3) -0.0016(14) 0.0157(13) 0.0153(17)
C35 0.064(6) 0.071(7) 0.067(6) 0.001(2) 0.0093(19) 0.009(2)
C36 0.096(4) 0.076(3) 0.107(4) -0.010(3) 0.024(3) 0.024(3)
C37 0.082(3) 0.100(4) 0.096(4) -0.018(3) -0.015(3) 0.011(3)
C38 0.111(4) 0.104(5) 0.128(5) 0.042(4) 0.051(4) 0.020(4)

loop_
_atom_type_symbol
_atom_type_description
_atom_type_scat_dispersion_real
_atom_type_scat_dispersion_imag
_atom_type_scat_source
C C 0.0181 0.0091 'International Tables Vol C Tables 4.2.6.8 and 6.1.1.4'
H H 0.0000 0.0000 'International Tables Vol C Tables 4.2.6.8 and 6.1.1.4'
N N 0.0311 0.0180 'International Tables Vol C Tables 4.2.6.8 and 6.1.1.4'
O O 0.0492 0.0322 'International Tables Vol C Tables 4.2.6.8 and 6.1.1.4'

loop_
_geom_angle_atom_site_label_1
_geom_angle_atom_site_label_2
_geom_angle_atom_site_label_3
_geom_angle
C7 N1 C13 120.3(3)
C7 N1 C2 119.4(3)
C13 N1 C2 117.1(3)
N1 C2 C3 119.6(4)
N1 C2 C4 119.4(4)
C3 C2 C4 60.0(3)
C2 C3 C4 60.2(2)
C3 C4 C2 59.8(2)
C3 C4 C5 121.1(4)
C2 C4 C5 119.1(3)
C4 C5 C6 112.6(3)
N19 C6 C33 111.6(3)
N19 C6 C5 107.7(3)
C33 C6 C5 110.3(3)
O8' C7 O7' 126.7(12)
O8' C7 O7 114.6(10)
O7' C7 O7 56.1(8)
O8' C7 O8 25.0(8)
O7' C7 O8 109.3(9)
O7 C7 O8 123.2(5)
O8' C7 N1 108.6(9)
O7' C7 N1 118.4(9)
O7 C7 N1 124.2(4)
O8 C7 N1 111.0(4)
C7 O8 C9 122.5(5)
C12 C9 O8 112.0(6)
C12 C9 C10 112.5(6)
O8 C9 C10 102.1(5)
C12 C9 C11 111.1(8)
O8 C9 C11 109.2(6)
C10 C9 C11 109.6(7)
C7 O8' C9' 119.9(16)
O8' C9' C10' 94.9(19)
O8' C9' C12' 107.9(19)
C10' C9' C12' 112.7(15)
O8' C9' C11' 115(2)
C10' C9' C11' 113.2(15)
C12' C9' C11' 112.3(14)
O13' C13 O13 30.5(9)
O13' C13 O14 114.4(11)
O13 C13 O14 125.8(4)
O13' C13 O14' 129.6(13)
O13 C13 O14' 123.4(8)
O14 C13 O14' 29.0(9)
O13' C13 N1 122.4(11)
O13 C13 N1 121.7(4)
O14 C13 N1 112.4(4)
O14' C13 N1 107.6(7)
C13 O14 C15 120.9(4)
C17 C15 O14 111.9(5)
C17 C15 C16 113.7(6)
O14 C15 C16 101.7(4)
C17 C15 C18 110.5(5)
O14 C15 C18 108.6(4)
C16 C15 C18 110.0(6)
C13 O14' C15' 116.2(14)
O14' C15' C18' 116.4(19)
O14' C15' C17' 106.0(18)
C18' C15' C17' 114.3(14)
O14' C15' C16' 95.4(16)
C18' C15' C16' 113.0(15)
C17' C15' C16' 110.0(14)
C20 N19 C6 120.3(3)
N19 C20 C32 125.3(3)
N19 C20 C26 117.3(3)
C32 C20 C26 117.3(2)
C22 C21 C26 120.0
C23 C22 C21 120.0
C24 C23 C22 120.0
C23 C24 C25 120.0
C26 C25 C24 120.0
C25 C26 C21 120.0
C25 C26 C20 120.42(18)
C21 C26 C20 119.58(18)
C28 C27 C32 120.0
C27 C28 C29 120.0
C30 C29 C28 120.0
C31 C30 C29 120.0
C30 C31 C32 120.0
C31 C32 C27 120.0
C31 C32 C20 119.6(2)
C27 C32 C20 120.4(2)
O33 C33 O33' 39(4)
O33 C33 O34 124.4(4)
O33' C33 O34 116(3)
O33 C33 O34' 125(3)
O33' C33 O34' 121(4)
O34 C33 O34' 6(5)
O33 C33 C6 123.2(4)
O33' C33 C6 113(3)
O34 C33 C6 112.3(3)
O34' C33 C6 112(2)
C33 O34 C35 122.7(4)
O34 C35 C38 110.8(5)
O34 C35 C37 109.2(5)
C38 C35 C37 113.3(5)
O34 C35 C36 101.8(4)
C38 C35 C36 110.6(5)
C37 C35 C36 110.7(4)
C33 O34' C35' 120(4)
O34' C35' C37' 109(3)
O34' C35' C36' 102(3)
C37' C35' C36' 111.6(16)
O34' C35' C38' 110(3)
C37' C35' C38' 111.9(16)
C36' C35' C38' 111.6(16)

loop_
_geom_bond_atom_site_label_1
_geom_bond_atom_site_label_2
_geom_bond_distance
N1 C7 1.401(5)
N1 C13 1.417(4)
N1 C2 1.447(5)
C2 C3 1.497(5)
C2 C4 1.504(5)
C3 C4 1.501(5)
C4 C5 1.507(5)
C5 C6 1.537(5)
C6 N19 1.458(5)
C6 C33 1.515(5)
C7 O8' 1.212(19)
C7 O7' 1.229(14)
C7 O7 1.234(7)
C7 O8 1.310(6)
O8 C9 1.470(7)
C9 C12 1.468(7)
C9 C10 1.505(9)
C9 C11 1.532(10)
O8' C9' 1.49(2)
C9' C10' 1.495(16)
C9' C12' 1.500(16)
C9' C11' 1.503(16)
C13 O13' 1.15(2)
C13 O13 1.213(6)
C13 O14 1.303(6)
C13 O14' 1.310(17)
O14 C15 1.483(5)
C15 C17 1.474(7)
C15 C16 1.499(8)
C15 C18 1.544(7)
O14' C15' 1.49(2)
C15' C18' 1.499(16)
C15' C17' 1.501(16)
C15' C16' 1.504(17)
N19 C20 1.282(4)
C20 C32 1.496(4)
C20 C26 1.501(4)
C21 C22 1.3900
C21 C26 1.3900
C22 C23 1.3900
C23 C24 1.3900
C24 C25 1.3900
C25 C26 1.3900
C27 C28 1.3900
C27 C32 1.3900
C28 C29 1.3900
C29 C30 1.3900
C30 C31 1.3900
C31 C32 1.3900
C33 O33 1.199(5)
C33 O33' 1.228(19)
C33 O34 1.320(6)
C33 O34' 1.34(5)
O34 C35 1.478(5)
C35 C38 1.500(7)
C35 C37 1.506(6)
C35 C36 1.519(7)
O34' C35' 1.48(2)
C35' C37' 1.502(17)
C35' C36' 1.502(17)
C35' C38' 1.503(17)
